data_7123241
loop_
_publ_author_name
'Conejo-Rodr\'iguez, Ver\'onica'
'Pe\~nas-Defrutos, Marconi N.'
'Espinet, Pablo'

_publ_section_title
;
 d8&#x00B7;&#x00B7;&#x00B7;d10 RhI&#x00B7;&#x00B7;&#x00B7;AuI Interactions
 in Rh 2,6-Xylylisocyanide Complexes with [Au(CN)2]--: Bond Analysis and
 Crystal Effects
;
_journal_name_full 'Chemical Communications'
_journal_paper_doi 10.1039/C9CC01377F
_journal_year 2019
_chemical_formula_moiety 'B F4, C36 H36 N4 Rh'
_chemical_formula_sum 'C36 H36 B F4 N4 Rh'
_chemical_formula_weight 714.41
_space_group_crystal_system triclinic
_space_group_IT_number 2
_space_group_name_Hall '-P 1'
_space_group_name_H-M_alt 'P -1'
_symmetry_space_group_name_Hall '-P 1'
_symmetry_space_group_name_H-M 'P -1'
_atom_sites_solution_hydrogens geom
_atom_sites_solution_primary dual
_audit_creation_date 2019-01-15
_audit_creation_method
;
Olex2 1.2
(compiled 2018.05.29 svn.r3508 for OlexSys, GUI svn.r5506)
;
_audit_update_record
;
2019-01-30 deposited with the CCDC.    2019-04-01 downloaded from the CCDC.
;
_cell_angle_alpha 103.531(5)
_cell_angle_beta 103.457(5)
_cell_angle_gamma 93.287(4)
_cell_formula_units_Z 2
_cell_length_a 11.7907(7)
_cell_length_b 11.9943(7)
_cell_length_c 13.0642(7)
_cell_measurement_reflns_used 3301
_cell_measurement_temperature 294
_cell_measurement_theta_max 22.4340
_cell_measurement_theta_min 3.7280
_cell_volume 1734.70(18)
_computing_cell_refinement 'CrysAlisPro 1.171.39.45g (Rigaku OD, 2018)'
_computing_data_collection 'CrysAlisPro 1.171.39.45g (Rigaku OD, 2018)'
_computing_data_reduction 'CrysAlisPro 1.171.39.45g (Rigaku OD, 2018)'
_computing_molecular_graphics 'Olex2 (Dolomanov et al., 2009)'
_computing_publication_material 'Olex2 (Dolomanov et al., 2009)'
_computing_structure_refinement 'ShelXL (Sheldrick, 2015)'
_computing_structure_solution 'ShelXT (Sheldrick, 2015)'
_diffrn_ambient_temperature 294
_diffrn_detector 'CCD plate'
_diffrn_detector_area_resol_mean 10.4757
_diffrn_detector_type Atlas
_diffrn_measured_fraction_theta_full 0.992
_diffrn_measured_fraction_theta_max 0.817
_diffrn_measurement_details
;
List of Runs (angles in degrees, time in seconds):

  # Type    Start    End  Width  t~exp~   \w     \q     \k     \f   Frames
#--------------------------------------------------------------------------
  1  \w    -36.00  57.00   1.00   59.76    --  -10.56  57.00-180.00   93
  2  \w    -82.00  16.00   1.00   59.76    --  -10.56 -57.00  30.00   98
  3  \w     34.00  99.00   1.00   59.76    --   12.20-178.00  30.00   65
;
_diffrn_measurement_device 'four-circle diffractometer'
_diffrn_measurement_device_type 'SuperNova, Dual, Cu at home/near, Atlas'
_diffrn_measurement_method '\w scans'
_diffrn_orient_matrix_type 'CrysAlisPro convention (1999,Acta A55,543-557)'
_diffrn_orient_matrix_UB_11 0.0122772000
_diffrn_orient_matrix_UB_12 0.0519475000
_diffrn_orient_matrix_UB_13 0.0420165000
_diffrn_orient_matrix_UB_21 -0.0550480000
_diffrn_orient_matrix_UB_22 0.0167481000
_diffrn_orient_matrix_UB_23 -0.0227587000
_diffrn_orient_matrix_UB_31 -0.0264462000
_diffrn_orient_matrix_UB_32 -0.0278038000
_diffrn_orient_matrix_UB_33 0.0323956000
_diffrn_radiation_monochromator mirror
_diffrn_radiation_probe x-ray
_diffrn_radiation_type MoK\a
_diffrn_radiation_wavelength 0.71073
_diffrn_reflns_av_R_equivalents 0.0364
_diffrn_reflns_av_unetI/netI 0.0853
_diffrn_reflns_Laue_measured_fraction_full 0.992
_diffrn_reflns_Laue_measured_fraction_max 0.817
_diffrn_reflns_limit_h_max 15
_diffrn_reflns_limit_h_min -12
_diffrn_reflns_limit_k_max 13
_diffrn_reflns_limit_k_min -16
_diffrn_reflns_limit_l_max 17
_diffrn_reflns_limit_l_min -16
_diffrn_reflns_number 12167
_diffrn_reflns_point_group_measured_fraction_full 0.992
_diffrn_reflns_point_group_measured_fraction_max 0.817
_diffrn_reflns_theta_full 25.242
_diffrn_reflns_theta_max 29.457
_diffrn_reflns_theta_min 3.472
_diffrn_source 'micro-focus sealed X-ray tube'
_diffrn_source_type 'SuperNova (Mo) X-ray Source'
_exptl_absorpt_coefficient_mu 0.544
_exptl_absorpt_correction_T_max 1.000
_exptl_absorpt_correction_T_min 0.748
_exptl_absorpt_correction_type gaussian
_exptl_absorpt_process_details
;
CrysAlisPro 1.171.39.45g (Rigaku Oxford Diffraction, 2018)
Numerical absorption correction based on gaussian integration over
            a multifaceted crystal model
Empirical absorption correction using spherical harmonics,
 implemented in SCALE3 ABSPACK scaling algorithm.
;
_exptl_crystal_colour yellow
_exptl_crystal_colour_primary yellow
_exptl_crystal_density_diffrn 1.368
_exptl_crystal_description prism
_exptl_crystal_F_000 732
_exptl_crystal_size_max 0.232
_exptl_crystal_size_mid 0.137
_exptl_crystal_size_min 0.062
_refine_diff_density_max 0.448
_refine_diff_density_min -0.430
_refine_diff_density_rms 0.060
_refine_ls_extinction_method none
_refine_ls_goodness_of_fit_ref 1.042
_refine_ls_hydrogen_treatment constr
_refine_ls_matrix_type full
_refine_ls_number_parameters 423
_refine_ls_number_reflns 7867
_refine_ls_number_restraints 0
_refine_ls_restrained_S_all 1.042
_refine_ls_R_factor_all 0.1268
_refine_ls_R_factor_gt 0.0631
_refine_ls_shift/su_max 0.001
_refine_ls_shift/su_mean 0.000
_refine_ls_structure_factor_coef Fsqd
_refine_ls_weighting_details 'w=1/[\s^2^(Fo^2^)+(0.0368P)^2^+0.4842P] where P=(Fo^2^+2Fc^2^)/3'
_refine_ls_weighting_scheme calc
_refine_ls_wR_factor_gt 0.1041
_refine_ls_wR_factor_ref 0.1331
_reflns_Friedel_coverage 0.000
_reflns_number_gt 4487
_reflns_number_total 7867
_reflns_threshold_expression 'I > 2\s(I)'
_cod_data_source_file c9cc01377f2.cif
_cod_data_source_block 1
_cod_database_code 7123241
_shelx_shelxl_version_number 2014/7
_chemical_oxdiff_formula 'C36 H36 B F4 N4 Rh'
_chemical_oxdiff_usercomment yellow
_shelx_space_group_comment
;
The symmetry employed for this shelxl refinement is uniquely defined
by the following loop, which should always be used as a source of
symmetry information in preference to the above space-group names.
They are only intended as comments.
;
_reflns_odcompleteness_completeness 98.56
_reflns_odcompleteness_iscentric 1
_reflns_odcompleteness_theta 26.32
_olex2_refinement_description
;
1. Fixed Uiso
 At 1.2 times of:
  All C(H) groups
 At 1.5 times of:
  All C(H,H,H) groups
2.a Aromatic/amide H refined with riding coordinates:
 C4A(H4A), C4B(H4B), C4C(H4C), C4D(H4D), C5A(H5A), C5B(H5B), C5C(H5C),
 C5D(H5D), C6A(H6A), C6B(H6B), C6C(H6C), C6D(H6D)
2.b Idealised Me refined as rotating group:
 C8A(H8AA,H8AB,H8AC), C8B(H8BA,H8BB,H8BC), C8C(H8CA,H8CB,H8CC), C8D(H8DA,H8DB,
 H8DC), C9A(H9AA,H9AB,H9AC), C9B(H9BA,H9BB,H9BC), C9C(H9CA,H9CB,H9CC), C9D(H9DA,
 H9DB,H9DC)
;
_olex2_submission_special_instructions 'No special instructions were received'
_oxdiff_exptl_absorpt_empirical_details
;
Empirical correction (ABSPACK) includes:
- Absorption correction using spherical harmonics
- Frame scaling
;
_oxdiff_exptl_absorpt_empirical_full_max 1.505
_oxdiff_exptl_absorpt_empirical_full_min 0.822

loop_
_space_group_symop_operation_xyz
'x, y, z'
'-x, -y, -z'

loop_
_atom_site_label
_atom_site_type_symbol
_atom_site_fract_x
_atom_site_fract_y
_atom_site_fract_z
_atom_site_U_iso_or_equiv
_atom_site_adp_type
_atom_site_occupancy
_atom_site_site_symmetry_order
_atom_site_calc_flag
_atom_site_refinement_flags_posn
B1 B 0.1372(7) 0.7247(6) 0.8097(5) 0.0860(19) Uani 1 1 d .
F1 F 0.2554(4) 0.7633(4) 0.8472(3) 0.1525(15) Uani 1 1 d .
F2 F 0.0840(5) 0.7954(4) 0.7570(4) 0.180(2) Uani 1 1 d .
F3 F 0.1005(4) 0.7303(4) 0.8999(3) 0.1629(17) Uani 1 1 d .
F4 F 0.1229(5) 0.6206(4) 0.7464(4) 0.1783(19) Uani 1 1 d .
C1A C 0.5229(4) 0.6095(4) 0.3356(4) 0.0634(12) Uani 1 1 d .
C1B C 0.4618(4) 0.3995(4) 0.1737(3) 0.0650(12) Uani 1 1 d .
C1C C 0.6457(4) 0.4740(4) 0.0864(4) 0.0643(12) Uani 1 1 d .
C1D C 0.7144(4) 0.6559(4) 0.2645(3) 0.0645(12) Uani 1 1 d .
N1A N 0.4956(3) 0.6607(3) 0.4106(3) 0.0669(10) Uani 1 1 d .
N1B N 0.3982(4) 0.3169(4) 0.1567(3) 0.0727(11) Uani 1 1 d .
N1C N 0.6897(4) 0.4488(3) 0.0158(3) 0.0740(11) Uani 1 1 d .
N1D N 0.7993(4) 0.7195(3) 0.3013(3) 0.0691(10) Uani 1 1 d .
Rh1 Rh 0.58056(3) 0.53486(3) 0.21208(3) 0.06142(15) Uani 1 1 d .
C2A C 0.4724(4) 0.7292(4) 0.5047(4) 0.0670(12) Uani 1 1 d .
C2B C 0.3253(5) 0.2136(4) 0.1310(4) 0.0697(13) Uani 1 1 d .
C2C C 0.7512(5) 0.4289(6) -0.0657(4) 0.0771(15) Uani 1 1 d .
C2D C 0.9074(4) 0.7814(4) 0.3577(4) 0.0631(11) Uani 1 1 d .
C3A C 0.3887(5) 0.6842(5) 0.5488(4) 0.0763(14) Uani 1 1 d .
C3B C 0.3382(5) 0.1246(5) 0.0458(4) 0.0825(15) Uani 1 1 d .
C3C C 0.7243(6) 0.3232(6) -0.1437(4) 0.0893(17) Uani 1 1 d .
C3D C 0.9724(4) 0.7431(4) 0.4428(4) 0.0676(12) Uani 1 1 d .
C4A C 0.3723(6) 0.7518(8) 0.6425(5) 0.113(2) Uani 1 1 d .
H4A H 0.3181 0.7244 0.6750 0.135 Uiso 1 1 calc R
C4B C 0.2636(7) 0.0237(5) 0.0193(5) 0.103(2) Uani 1 1 d .
H4B H 0.2703 -0.0376 -0.0368 0.124 Uiso 1 1 calc R
C4C C 0.7878(7) 0.3099(8) -0.2223(5) 0.120(3) Uani 1 1 d .
H4C H 0.7732 0.2418 -0.2773 0.143 Uiso 1 1 calc R
C4D C 1.0801(5) 0.8047(6) 0.4981(5) 0.0959(17) Uani 1 1 d .
H4D H 1.1255 0.7822 0.5565 0.115 Uiso 1 1 calc R
C5A C 0.4337(9) 0.8588(9) 0.6899(6) 0.147(4) Uani 1 1 d .
H5A H 0.4193 0.9042 0.7527 0.176 Uiso 1 1 calc R
C5B C 0.1802(6) 0.0126(5) 0.0741(6) 0.111(2) Uani 1 1 d .
H5B H 0.1302 -0.0560 0.0544 0.134 Uiso 1 1 calc R
C5C C 0.8704(8) 0.3940(11) -0.2203(7) 0.139(4) Uani 1 1 d .
H5C H 0.9113 0.3821 -0.2741 0.167 Uiso 1 1 calc R
C5D C 1.1211(6) 0.8968(6) 0.4691(5) 0.113(2) Uani 1 1 d .
H5D H 1.1949 0.9357 0.5070 0.136 Uiso 1 1 calc R
C6A C 0.5150(8) 0.8988(7) 0.6459(7) 0.137(3) Uani 1 1 d .
H6A H 0.5578 0.9707 0.6807 0.164 Uiso 1 1 calc R
C6B C 0.1688(6) 0.1016(6) 0.1584(5) 0.1039(19) Uani 1 1 d .
H6B H 0.1109 0.0923 0.1945 0.125 Uiso 1 1 calc R
C6C C 0.8954(6) 0.4960(8) -0.1418(6) 0.118(3) Uani 1 1 d .
H6C H 0.9535 0.5516 -0.1421 0.141 Uiso 1 1 calc R
C6D C 1.0570(6) 0.9340(5) 0.3859(5) 0.112(2) Uani 1 1 d .
H6D H 1.0867 0.9983 0.3680 0.134 Uiso 1 1 calc R
C7A C 0.5370(5) 0.8361(5) 0.5503(5) 0.0967(17) Uani 1 1 d .
C7B C 0.2427(5) 0.2047(5) 0.1902(4) 0.0813(15) Uani 1 1 d .
C7C C 0.8345(5) 0.5171(6) -0.0615(5) 0.0897(17) Uani 1 1 d .
C7D C 0.9463(5) 0.8763(5) 0.3268(4) 0.0846(16) Uani 1 1 d .
C8A C 0.3205(5) 0.5686(5) 0.4951(5) 0.109(2) Uani 1 1 d .
H8AA H 0.2727 0.5696 0.4250 0.164 Uiso 1 1 calc GR
H8AB H 0.2710 0.5503 0.5393 0.164 Uiso 1 1 calc GR
H8AC H 0.3736 0.5114 0.4865 0.164 Uiso 1 1 calc GR
C8B C 0.4282(6) 0.1414(5) -0.0149(5) 0.112(2) Uani 1 1 d .
H8BA H 0.4100 0.2020 -0.0506 0.167 Uiso 1 1 calc GR
H8BB H 0.4280 0.0710 -0.0682 0.167 Uiso 1 1 calc GR
H8BC H 0.5044 0.1619 0.0352 0.167 Uiso 1 1 calc GR
C8C C 0.6347(7) 0.2340(5) -0.1414(5) 0.117(2) Uani 1 1 d .
H8CA H 0.6589 0.2090 -0.0758 0.175 Uiso 1 1 calc GR
H8CB H 0.6254 0.1695 -0.2033 0.175 Uiso 1 1 calc GR
H8CC H 0.5613 0.2654 -0.1434 0.175 Uiso 1 1 calc GR
C8D C 0.9268(6) 0.6388(4) 0.4725(4) 0.0984(18) Uani 1 1 d .
H8DA H 0.8542 0.6516 0.4921 0.148 Uiso 1 1 calc GR
H8DB H 0.9832 0.6251 0.5329 0.148 Uiso 1 1 calc GR
H8DC H 0.9138 0.5728 0.4113 0.148 Uiso 1 1 calc GR
C9A C 0.6283(7) 0.8789(6) 0.5006(7) 0.152(3) Uani 1 1 d .
H9AA H 0.6924 0.8331 0.5076 0.228 Uiso 1 1 calc GR
H9AB H 0.6566 0.9582 0.5376 0.228 Uiso 1 1 calc GR
H9AC H 0.5942 0.8729 0.4250 0.228 Uiso 1 1 calc GR
C9B C 0.2347(6) 0.3020(5) 0.2833(5) 0.1080(19) Uani 1 1 d .
H9BA H 0.2991 0.3059 0.3449 0.162 Uiso 1 1 calc GR
H9BB H 0.1620 0.2890 0.3022 0.162 Uiso 1 1 calc GR
H9BC H 0.2378 0.3734 0.2623 0.162 Uiso 1 1 calc GR
C9C C 0.8598(6) 0.6281(6) 0.0247(5) 0.111(2) Uani 1 1 d .
H9CA H 0.7885 0.6624 0.0259 0.166 Uiso 1 1 calc GR
H9CB H 0.9153 0.6797 0.0096 0.166 Uiso 1 1 calc GR
H9CC H 0.8921 0.6134 0.0942 0.166 Uiso 1 1 calc GR
C9D C 0.8746(7) 0.9160(5) 0.2354(5) 0.140(3) Uani 1 1 d .
H9DA H 0.8805 0.8677 0.1674 0.210 Uiso 1 1 calc GR
H9DB H 0.9029 0.9944 0.2410 0.210 Uiso 1 1 calc GR
H9DC H 0.7940 0.9116 0.2386 0.210 Uiso 1 1 calc GR

loop_
_atom_site_aniso_label
_atom_site_aniso_U_11
_atom_site_aniso_U_22
_atom_site_aniso_U_33
_atom_site_aniso_U_23
_atom_site_aniso_U_13
_atom_site_aniso_U_12
B1 0.096(6) 0.086(5) 0.073(4) 0.016(4) 0.025(4) -0.009(4)
F1 0.105(3) 0.173(4) 0.144(3) -0.024(3) 0.036(3) -0.020(3)
F2 0.247(6) 0.163(4) 0.150(4) 0.081(3) 0.038(4) 0.066(4)
F3 0.198(5) 0.187(4) 0.114(3) 0.035(3) 0.071(3) -0.014(4)
F4 0.184(5) 0.106(3) 0.178(4) -0.052(3) 0.006(3) 0.006(3)
C1A 0.057(3) 0.061(3) 0.069(3) 0.015(2) 0.014(2) -0.006(2)
C1B 0.063(3) 0.059(3) 0.065(3) 0.010(2) 0.006(2) 0.000(3)
C1C 0.061(3) 0.062(3) 0.062(3) 0.011(2) 0.007(2) 0.001(2)
C1D 0.066(3) 0.067(3) 0.060(3) 0.013(2) 0.019(2) 0.002(3)
N1A 0.067(3) 0.068(3) 0.065(2) 0.015(2) 0.018(2) 0.005(2)
N1B 0.066(3) 0.063(3) 0.080(3) 0.017(2) 0.003(2) -0.001(2)
N1C 0.079(3) 0.083(3) 0.064(2) 0.021(2) 0.020(2) 0.024(2)
N1D 0.065(3) 0.066(3) 0.070(2) 0.010(2) 0.017(2) -0.010(2)
Rh1 0.0580(3) 0.0603(2) 0.0598(2) 0.00839(17) 0.01217(16) -0.00191(17)
C2A 0.062(3) 0.071(3) 0.060(3) 0.006(2) 0.011(2) 0.011(3)
C2B 0.068(3) 0.051(3) 0.077(3) 0.017(3) -0.004(3) -0.005(2)
C2C 0.077(4) 0.104(4) 0.066(3) 0.037(3) 0.024(3) 0.038(3)
C2D 0.058(3) 0.066(3) 0.065(3) 0.014(2) 0.021(2) -0.003(2)
C3A 0.066(4) 0.105(4) 0.063(3) 0.026(3) 0.019(3) 0.025(3)
C3B 0.082(4) 0.065(3) 0.086(4) 0.015(3) -0.001(3) 0.005(3)
C3C 0.100(5) 0.106(5) 0.065(3) 0.020(3) 0.021(3) 0.044(4)
C3D 0.067(3) 0.069(3) 0.067(3) 0.012(3) 0.025(3) 0.004(3)
C4A 0.096(5) 0.194(8) 0.065(4) 0.044(5) 0.032(3) 0.062(5)
C4B 0.115(6) 0.063(4) 0.103(4) 0.006(3) -0.006(4) -0.004(4)
C4C 0.124(7) 0.172(8) 0.072(4) 0.025(4) 0.035(4) 0.072(6)
C4D 0.072(4) 0.118(5) 0.088(4) 0.022(4) 0.009(3) 0.003(4)
C5A 0.145(9) 0.187(10) 0.078(5) -0.016(5) 0.003(5) 0.086(8)
C5B 0.103(6) 0.071(4) 0.137(6) 0.024(4) -0.004(4) -0.025(4)
C5C 0.116(7) 0.243(12) 0.098(5) 0.074(7) 0.059(5) 0.091(8)
C5D 0.081(4) 0.139(6) 0.098(4) 0.014(4) 0.009(4) -0.040(4)
C6A 0.130(8) 0.103(6) 0.125(6) -0.040(5) -0.004(5) 0.018(5)
C6B 0.098(5) 0.096(5) 0.120(5) 0.039(4) 0.024(4) -0.008(4)
C6C 0.087(5) 0.189(8) 0.114(5) 0.084(6) 0.045(5) 0.049(5)
C6D 0.118(6) 0.105(5) 0.103(4) 0.023(4) 0.029(4) -0.048(4)
C7A 0.081(4) 0.080(4) 0.108(4) -0.005(4) 0.014(3) 0.004(3)
C7B 0.079(4) 0.066(3) 0.093(4) 0.024(3) 0.010(3) -0.007(3)
C7C 0.075(4) 0.125(5) 0.085(4) 0.049(4) 0.025(3) 0.032(4)
C7D 0.098(4) 0.079(4) 0.070(3) 0.021(3) 0.012(3) -0.018(3)
C8A 0.095(5) 0.124(5) 0.124(5) 0.056(4) 0.036(4) -0.002(4)
C8B 0.115(5) 0.111(5) 0.101(4) 0.007(4) 0.028(4) 0.026(4)
C8C 0.162(7) 0.089(5) 0.087(4) 0.002(3) 0.027(4) 0.025(5)
C8D 0.132(5) 0.082(4) 0.082(3) 0.029(3) 0.024(3) -0.001(4)
C9A 0.129(7) 0.098(5) 0.212(8) 0.016(5) 0.044(6) -0.035(5)
C9B 0.114(5) 0.103(5) 0.105(4) 0.019(4) 0.034(4) 0.007(4)
C9C 0.088(5) 0.120(5) 0.124(5) 0.046(5) 0.013(4) 0.006(4)
C9D 0.173(7) 0.108(5) 0.125(5) 0.060(4) -0.008(5) -0.029(5)

loop_
_atom_type_symbol
_atom_type_description
_atom_type_scat_dispersion_real
_atom_type_scat_dispersion_imag
_atom_type_scat_source
C C 0.0033 0.0016 'International Tables Vol C Tables 4.2.6.8 and 6.1.1.4'
H H 0.0000 0.0000 'International Tables Vol C Tables 4.2.6.8 and 6.1.1.4'
B B 0.0013 0.0007 'International Tables Vol C Tables 4.2.6.8 and 6.1.1.4'
N N 0.0061 0.0033 'International Tables Vol C Tables 4.2.6.8 and 6.1.1.4'
F F 0.0171 0.0103 'International Tables Vol C Tables 4.2.6.8 and 6.1.1.4'
Rh Rh -1.1178 0.9187 'International Tables Vol C Tables 4.2.6.8 and 6.1.1.4'

loop_
_exptl_crystal_face_index_h
_exptl_crystal_face_index_k
_exptl_crystal_face_index_l
_exptl_crystal_face_perp_dist
-9 -13 2 0.0348
9 13 -2 0.0731
-1 2 17 0.0869
1 -2 -17 0.0869
10 -14 3 0.0151
-8 15 -5 0.0332

loop_
_geom_angle_atom_site_label_1
_geom_angle_atom_site_label_2
_geom_angle_atom_site_label_3
_geom_angle
F2 B1 F1 109.4(6)
F2 B1 F3 109.3(7)
F3 B1 F1 104.4(5)
F4 B1 F1 109.3(6)
F4 B1 F2 110.7(6)
F4 B1 F3 113.5(6)
N1A C1A Rh1 174.7(4)
N1B C1B Rh1 174.9(4)
N1C C1C Rh1 173.5(4)
N1D C1D Rh1 172.7(4)
C1A N1A C2A 174.8(5)
C1B N1B C2B 176.1(5)
C1C N1C C2C 174.0(6)
C1D N1D C2D 169.1(5)
C1A Rh1 C1B 92.08(19)
C1A Rh1 C1C 174.41(18)
C1A Rh1 C1D 88.01(18)
C1B Rh1 C1C 93.07(19)
C1D Rh1 C1B 170.88(17)
C1D Rh1 C1C 87.26(18)
C3A C2A N1A 118.6(5)
C7A C2A N1A 117.6(5)
C7A C2A C3A 123.8(5)
N1B C2B C3B 117.9(5)
C7B C2B N1B 118.7(5)
C7B C2B C3B 123.5(5)
C3C C2C N1C 118.2(6)
C7C C2C N1C 116.6(5)
C7C C2C C3C 125.2(5)
N1D C2D C3D 117.3(4)
C7D C2D N1D 119.6(4)
C7D C2D C3D 123.0(5)
C2A C3A C8A 121.3(5)
C4A C3A C2A 116.6(6)
C4A C3A C8A 122.0(6)
C2B C3B C8B 120.2(5)
C4B C3B C2B 117.4(6)
C4B C3B C8B 122.4(6)
C2C C3C C8C 121.4(5)
C4C C3C C2C 115.1(7)
C4C C3C C8C 123.5(7)
C2D C3D C8D 121.0(5)
C4D C3D C2D 117.0(5)
C4D C3D C8D 122.0(5)
C3A C4A H4A 119.2
C3A C4A C5A 121.5(7)
C5A C4A H4A 119.2
C3B C4B H4B 119.6
C5B C4B C3B 120.9(6)
C5B C4B H4B 119.6
C3C C4C H4C 119.4
C5C C4C C3C 121.3(8)
C5C C4C H4C 119.4
C3D C4D H4D 119.3
C5D C4D C3D 121.3(6)
C5D C4D H4D 119.3
C4A C5A H5A 119.9
C6A C5A C4A 120.2(8)
C6A C5A H5A 119.9
C4B C5B H5B 119.5
C4B C5B C6B 120.9(6)
C6B C5B H5B 119.5
C4C C5C H5C 119.0
C4C C5C C6C 122.0(8)
C6C C5C H5C 119.0
C4D C5D H5D 119.3
C4D C5D C6D 121.4(6)
C6D C5D H5D 119.3
C5A C6A H6A 118.9
C5A C6A C7A 122.1(8)
C7A C6A H6A 118.9
C5B C6B H6B 119.6
C5B C6B C7B 120.9(6)
C7B C6B H6B 119.6
C5C C6C H6C 119.8
C5C C6C C7C 120.4(8)
C7C C6C H6C 119.8
C5D C6D H6D 119.8
C5D C6D C7D 120.4(5)
C7D C6D H6D 119.8
C2A C7A C6A 115.7(7)
C2A C7A C9A 121.4(6)
C6A C7A C9A 122.8(7)
C2B C7B C9B 121.3(5)
C6B C7B C2B 116.4(5)
C6B C7B C9B 122.3(6)
C2C C7C C6C 116.1(7)
C2C C7C C9C 122.6(5)
C6C C7C C9C 121.3(7)
C2D C7D C6D 116.8(5)
C2D C7D C9D 122.0(5)
C6D C7D C9D 121.1(5)
C3A C8A H8AA 109.5
C3A C8A H8AB 109.5
C3A C8A H8AC 109.5
H8AA C8A H8AB 109.5
H8AA C8A H8AC 109.5
H8AB C8A H8AC 109.5
C3B C8B H8BA 109.5
C3B C8B H8BB 109.5
C3B C8B H8BC 109.5
H8BA C8B H8BB 109.5
H8BA C8B H8BC 109.5
H8BB C8B H8BC 109.5
C3C C8C H8CA 109.5
C3C C8C H8CB 109.5
C3C C8C H8CC 109.5
H8CA C8C H8CB 109.5
H8CA C8C H8CC 109.5
H8CB C8C H8CC 109.5
C3D C8D H8DA 109.5
C3D C8D H8DB 109.5
C3D C8D H8DC 109.5
H8DA C8D H8DB 109.5
H8DA C8D H8DC 109.5
H8DB C8D H8DC 109.5
C7A C9A H9AA 109.5
C7A C9A H9AB 109.5
C7A C9A H9AC 109.5
H9AA C9A H9AB 109.5
H9AA C9A H9AC 109.5
H9AB C9A H9AC 109.5
C7B C9B H9BA 109.5
C7B C9B H9BB 109.5
C7B C9B H9BC 109.5
H9BA C9B H9BB 109.5
H9BA C9B H9BC 109.5
H9BB C9B H9BC 109.5
C7C C9C H9CA 109.5
C7C C9C H9CB 109.5
C7C C9C H9CC 109.5
H9CA C9C H9CB 109.5
H9CA C9C H9CC 109.5
H9CB C9C H9CC 109.5
C7D C9D H9DA 109.5
C7D C9D H9DB 109.5
C7D C9D H9DC 109.5
H9DA C9D H9DB 109.5
H9DA C9D H9DC 109.5
H9DB C9D H9DC 109.5

loop_
_geom_bond_atom_site_label_1
_geom_bond_atom_site_label_2
_geom_bond_distance
B1 F1 1.378(8)
B1 F2 1.311(7)
B1 F3 1.337(7)
B1 F4 1.303(7)
C1A N1A 1.152(5)
C1A Rh1 1.942(5)
C1B N1B 1.152(5)
C1B Rh1 1.970(5)
C1C N1C 1.151(5)
C1C Rh1 1.976(5)
C1D N1D 1.154(5)
C1D Rh1 1.958(5)
N1A C2A 1.404(6)
N1B C2B 1.392(6)
N1C C2C 1.406(6)
N1D C2D 1.385(6)
C2A C3A 1.393(7)
C2A C7A 1.379(7)
C2B C3B 1.393(7)
C2B C7B 1.392(7)
C2C C3C 1.394(7)
C2C C7C 1.384(8)
C2D C3D 1.385(6)
C2D C7D 1.381(6)
C3A C4A 1.363(8)
C3A C8A 1.489(7)
C3B C4B 1.378(7)
C3B C8B 1.496(8)
C3C C4C 1.392(8)
C3C C8C 1.471(8)
C3D C4D 1.377(7)
C3D C8D 1.501(6)
C4A H4A 0.9300
C4A C5A 1.368(11)
C4B H4B 0.9300
C4B C5B 1.361(8)
C4C H4C 0.9300
C4C C5C 1.353(11)
C4D H4D 0.9300
C4D C5D 1.348(8)
C5A H5A 0.9300
C5A C6A 1.345(11)
C5B H5B 0.9300
C5B C6B 1.381(8)
C5C H5C 0.9300
C5C C6C 1.366(11)
C5D H5D 0.9300
C5D C6D 1.354(8)
C6A H6A 0.9300
C6A C7A 1.388(9)
C6B H6B 0.9300
C6B C7B 1.389(7)
C6C H6C 0.9300
C6C C7C 1.388(8)
C6D H6D 0.9300
C6D C7D 1.398(7)
C7A C9A 1.504(8)
C7B C9B 1.500(7)
C7C C9C 1.492(8)
C7D C9D 1.488(7)
C8A H8AA 0.9600
C8A H8AB 0.9600
C8A H8AC 0.9600
C8B H8BA 0.9600
C8B H8BB 0.9600
C8B H8BC 0.9600
C8C H8CA 0.9600
C8C H8CB 0.9600
C8C H8CC 0.9600
C8D H8DA 0.9600
C8D H8DB 0.9600
C8D H8DC 0.9600
C9A H9AA 0.9600
C9A H9AB 0.9600
C9A H9AC 0.9600
C9B H9BA 0.9600
C9B H9BB 0.9600
C9B H9BC 0.9600
C9C H9CA 0.9600
C9C H9CB 0.9600
C9C H9CC 0.9600
C9D H9DA 0.9600
C9D H9DB 0.9600
C9D H9DC 0.9600

loop_
_exptl_oxdiff_crystal_face_indexfrac_h
_exptl_oxdiff_crystal_face_indexfrac_k
_exptl_oxdiff_crystal_face_indexfrac_l
_exptl_oxdiff_crystal_face_x
_exptl_oxdiff_crystal_face_y
_exptl_oxdiff_crystal_face_z
-9.0000 -13.0000 2.0000 -0.7018 0.2322 0.6643
9.0000 13.0000 -2.0000 0.7018 -0.2322 -0.6643
-1.0000 2.0000 17.0000 0.8059 -0.2984 0.5216
1.0000 -2.0000 -17.0000 -0.8059 0.2984 -0.5216
10.0000 -14.0000 3.0000 -0.4784 -0.8532 0.2220
-8.0000 15.0000 -5.0000 0.4709 0.8054 -0.3675
